data_7053225
loop_
_publ_author_name
'Joo, Young-Hyuk'
'Chung, Jin Hyuk'
'Cho, Soo Gyeong'
'Goh, Eun Mee'

_publ_section_title
;
 Energetic salts based on 1-methoxy-5-nitroiminotetrazole
;
_journal_issue 4
_journal_name_full 'New Journal of Chemistry'
_journal_page_first 1180
_journal_paper_doi 10.1039/c3nj41117f
_journal_volume 37
_journal_year 2013
_chemical_formula_moiety 'C2 H3 N6 O3, C2 H5 N4'
_chemical_formula_sum 'C4 H8 N10 O3'
_chemical_formula_weight 244.20
_chemical_name_common '3-amino-1,2,4-triazolium 1-methoxy-5-nitroiminotetrazolate'
_chemical_name_systematic
;
3-amino-1,2,4-triazolium 1-methoxy-5-nitroiminotetrazolate
;
_space_group_IT_number 14
_symmetry_cell_setting monoclinic
_symmetry_space_group_name_Hall '-P 2yn'
_symmetry_space_group_name_H-M 'P 1 21/n 1'
_atom_sites_solution_hydrogens geom
_atom_sites_solution_primary direct
_atom_sites_solution_secondary difmap
_audit_creation_method SHELXL-97
_cell_angle_alpha 90.00
_cell_angle_beta 97.7960(10)
_cell_angle_gamma 90.00
_cell_formula_units_Z 4
_cell_length_a 3.8294(3)
_cell_length_b 27.714(2)
_cell_length_c 9.5787(8)
_cell_measurement_reflns_used 2573
_cell_measurement_temperature 296(2)
_cell_measurement_theta_max 22.10
_cell_measurement_theta_min 2.27
_cell_volume 1007.17(14)
_computing_cell_refinement 'SAINT (Bruker, 2002)'
_computing_data_collection 'SMART (Bruker, 2002)'
_computing_data_reduction SAINT
_computing_molecular_graphics 'Ortep-3 for Windows (Farrugia, 1997)'
_computing_publication_material 'WinGX publication routines (Farrugia, 1999)'
_computing_structure_refinement 'SHELXL97 (Sheldrick, 2008)'
_computing_structure_solution 'SHELXS97 (Sheldrick, 2008)'
_diffrn_ambient_temperature 296(2)
_diffrn_measured_fraction_theta_full 0.998
_diffrn_measured_fraction_theta_max 0.998
_diffrn_measurement_device_type 'Bruker SMART CCD area-detector'
_diffrn_measurement_method '\f and \w scans'
_diffrn_radiation_monochromator graphite
_diffrn_radiation_source 'fine-focus sealed tube'
_diffrn_radiation_type MoK\a
_diffrn_radiation_wavelength 0.71073
_diffrn_reflns_av_R_equivalents 0.0595
_diffrn_reflns_av_sigmaI/netI 0.0455
_diffrn_reflns_limit_h_max 5
_diffrn_reflns_limit_h_min -5
_diffrn_reflns_limit_k_max 36
_diffrn_reflns_limit_k_min -36
_diffrn_reflns_limit_l_max 12
_diffrn_reflns_limit_l_min -12
_diffrn_reflns_number 15247
_diffrn_reflns_theta_full 28.31
_diffrn_reflns_theta_max 28.31
_diffrn_reflns_theta_min 2.27
_exptl_absorpt_coefficient_mu 0.137
_exptl_absorpt_correction_type none
_exptl_crystal_colour colourless
_exptl_crystal_density_diffrn 1.610
_exptl_crystal_density_method 'not measured'
_exptl_crystal_description needle
_exptl_crystal_F_000 504
_exptl_crystal_size_max 0.28
_exptl_crystal_size_mid 0.12
_exptl_crystal_size_min 0.08
_refine_diff_density_max 0.165
_refine_diff_density_min -0.201
_refine_diff_density_rms 0.041
_refine_ls_extinction_method none
_refine_ls_goodness_of_fit_ref 0.861
_refine_ls_hydrogen_treatment mixed
_refine_ls_matrix_type full
_refine_ls_number_parameters 174
_refine_ls_number_reflns 2489
_refine_ls_number_restraints 0
_refine_ls_restrained_S_all 0.861
_refine_ls_R_factor_all 0.0674
_refine_ls_R_factor_gt 0.0364
_refine_ls_shift/su_max 0.000
_refine_ls_shift/su_mean 0.000
_refine_ls_structure_factor_coef Fsqd
_refine_ls_weighting_details 'calc w=1/[\s^2^(Fo^2^)+(0.0404P)^2^] where P=(Fo^2^+2Fc^2^)/3'
_refine_ls_weighting_scheme calc
_refine_ls_wR_factor_gt 0.0765
_refine_ls_wR_factor_ref 0.0850
_reflns_number_gt 1461
_reflns_number_total 2489
_reflns_threshold_expression I>2\s(I)
_cod_data_source_file c3nj41117f.txt
_cod_data_source_block cnu951
_cod_original_cell_volume 1007.18(14)
_cod_original_sg_symbol_H-M P2(1)/n
_cod_database_code 7053225

loop_
_symmetry_equiv_pos_as_xyz
'x, y, z'
'-x+1/2, y+1/2, -z+1/2'
'-x, -y, -z'
'x-1/2, -y-1/2, z-1/2'

loop_
_atom_site_label
_atom_site_type_symbol
_atom_site_fract_x
_atom_site_fract_y
_atom_site_fract_z
_atom_site_U_iso_or_equiv
_atom_site_adp_type
_atom_site_occupancy
_atom_site_symmetry_multiplicity
_atom_site_calc_flag
_atom_site_refinement_flags
C1 C -0.0132(3) 0.12816(5) 0.34047(13) 0.0337(3) Uani 1 1 d .
N2 N 0.1148(3) 0.17321(4) 0.33617(12) 0.0365(3) Uani 1 1 d .
N3 N 0.0704(3) 0.19804(4) 0.45164(13) 0.0451(3) Uani 1 1 d .
N4 N -0.0876(3) 0.16820(4) 0.52628(12) 0.0457(3) Uani 1 1 d .
N5 N -0.1435(3) 0.12450(4) 0.46139(12) 0.0402(3) Uani 1 1 d .
N6 N 0.0134(3) 0.09894(4) 0.22774(11) 0.0431(3) Uani 1 1 d .
N7 N -0.1036(3) 0.05468(4) 0.23688(12) 0.0452(3) Uani 1 1 d .
O8 O -0.2259(3) 0.03885(4) 0.34154(11) 0.0654(4) Uani 1 1 d .
O9 O -0.0842(4) 0.02811(4) 0.13176(11) 0.0647(4) Uani 1 1 d .
O10 O 0.2974(3) 0.19223(4) 0.23659(10) 0.0471(3) Uani 1 1 d .
C11 C 0.0647(5) 0.22010(6) 0.13438(17) 0.0608(5) Uani 1 1 d .
H11A H 0.1973 0.2332 0.0651 0.091 Uiso 1 1 calc R
H11B H -0.0385 0.2459 0.1816 0.091 Uiso 1 1 calc R
H11C H -0.1184 0.1996 0.0890 0.091 Uiso 1 1 calc R
C12 C -0.4981(4) 0.08020(5) 0.73815(14) 0.0381(3) Uani 1 1 d .
N13 N -0.4209(3) 0.12660(5) 0.75737(13) 0.0433(3) Uani 1 1 d .
H13 H -0.317(4) 0.1443(6) 0.6983(17) 0.059(5) Uiso 1 1 d .
N14 N -0.5067(3) 0.14351(5) 0.88423(13) 0.0520(4) Uani 1 1 d .
C15 C -0.6349(4) 0.10607(6) 0.93789(17) 0.0517(4) Uani 1 1 d .
H15 H -0.719(4) 0.1065(5) 1.0269(17) 0.063(5) Uiso 1 1 d .
N16 N -0.6381(3) 0.06639(5) 0.85321(12) 0.0446(3) Uani 1 1 d .
H16 H -0.725(4) 0.0337(6) 0.8654(17) 0.070(6) Uiso 1 1 d .
N17 N -0.4478(4) 0.05283(5) 0.63133(15) 0.0532(4) Uani 1 1 d .
H17A H -0.359(5) 0.0651(6) 0.5622(18) 0.068(6) Uiso 1 1 d .
H17B H -0.534(5) 0.0234(7) 0.6328(18) 0.069(6) Uiso 1 1 d .

loop_
_atom_site_aniso_label
_atom_site_aniso_U_11
_atom_site_aniso_U_22
_atom_site_aniso_U_33
_atom_site_aniso_U_23
_atom_site_aniso_U_13
_atom_site_aniso_U_12
C1 0.0371(8) 0.0312(8) 0.0341(7) 0.0036(6) 0.0092(6) 0.0022(6)
N2 0.0388(7) 0.0341(7) 0.0386(7) 0.0050(5) 0.0123(5) -0.0024(5)
N3 0.0502(8) 0.0397(7) 0.0459(7) -0.0043(6) 0.0081(6) -0.0010(6)
N4 0.0571(8) 0.0408(7) 0.0406(7) -0.0026(6) 0.0114(6) -0.0006(6)
N5 0.0514(8) 0.0367(7) 0.0346(6) 0.0004(5) 0.0138(5) 0.0005(6)
N6 0.0628(9) 0.0331(7) 0.0373(7) -0.0004(5) 0.0205(6) -0.0039(6)
N7 0.0629(9) 0.0375(7) 0.0377(7) -0.0012(6) 0.0161(6) -0.0009(6)
O8 0.1110(11) 0.0432(7) 0.0495(7) -0.0014(5) 0.0377(7) -0.0202(6)
O9 0.1074(10) 0.0450(7) 0.0462(7) -0.0125(5) 0.0271(7) -0.0094(6)
O10 0.0400(6) 0.0495(6) 0.0548(6) 0.0167(5) 0.0173(5) -0.0029(5)
C11 0.0607(12) 0.0624(11) 0.0604(11) 0.0277(9) 0.0126(9) -0.0004(9)
C12 0.0409(9) 0.0401(9) 0.0337(8) 0.0042(6) 0.0067(6) 0.0003(7)
N13 0.0532(8) 0.0423(8) 0.0365(7) -0.0005(6) 0.0144(6) -0.0050(6)
N14 0.0601(9) 0.0578(9) 0.0404(7) -0.0086(6) 0.0156(6) -0.0047(7)
C15 0.0550(11) 0.0658(12) 0.0366(9) -0.0003(8) 0.0147(8) -0.0013(9)
N16 0.0515(8) 0.0480(8) 0.0362(7) 0.0052(6) 0.0128(6) -0.0046(6)
N17 0.0797(11) 0.0403(9) 0.0444(8) -0.0014(7) 0.0257(8) -0.0096(7)

loop_
_atom_type_symbol
_atom_type_description
_atom_type_scat_dispersion_real
_atom_type_scat_dispersion_imag
_atom_type_scat_source
C C 0.0033 0.0016 'International Tables Vol C Tables 4.2.6.8 and 6.1.1.4'
H H 0.0000 0.0000 'International Tables Vol C Tables 4.2.6.8 and 6.1.1.4'
N N 0.0061 0.0033 'International Tables Vol C Tables 4.2.6.8 and 6.1.1.4'
O O 0.0106 0.0060 'International Tables Vol C Tables 4.2.6.8 and 6.1.1.4'

loop_
_geom_angle_atom_site_label_1
_geom_angle_atom_site_label_2
_geom_angle_atom_site_label_3
_geom_angle
N5 C1 N2 106.25(11)
N5 C1 N6 136.34(12)
N2 C1 N6 117.41(11)
N3 N2 C1 111.47(10)
N3 N2 O10 121.09(11)
C1 N2 O10 127.20(11)
N4 N3 N2 104.49(11)
N3 N4 N5 111.78(11)
C1 N5 N4 106.01(11)
N7 N6 C1 116.03(11)
O8 N7 O9 120.58(12)
O8 N7 N6 123.58(11)
O9 N7 N6 115.84(11)
N2 O10 C11 110.55(10)
O10 C11 H11A 109.5
O10 C11 H11B 109.5
H11A C11 H11B 109.5
O10 C11 H11C 109.5
H11A C11 H11C 109.5
H11B C11 H11C 109.5
N17 C12 N13 128.07(14)
N17 C12 N16 126.37(14)
N13 C12 N16 105.56(13)
C12 N13 N14 112.06(12)
C12 N13 H13 124.1(10)
N14 N13 H13 123.8(10)
C15 N14 N13 103.12(13)
N14 C15 N16 112.70(14)
N14 C15 H15 122.9(10)
N16 C15 H15 124.4(10)
C12 N16 C15 106.56(13)
C12 N16 H16 122.8(9)
C15 N16 H16 130.6(9)
C12 N17 H17A 119.5(11)
C12 N17 H17B 115.4(11)
H17A N17 H17B 124.7(16)

loop_
_geom_bond_atom_site_label_1
_geom_bond_atom_site_label_2
_geom_bond_distance
C1 N5 1.3257(16)
C1 N2 1.3442(16)
C1 N6 1.3645(16)
N2 N3 1.3329(15)
N2 O10 1.3630(13)
N3 N4 1.2957(16)
N4 N5 1.3648(15)
N6 N7 1.3128(15)
N7 O8 1.2427(14)
N7 O9 1.2577(14)
O10 C11 1.4535(18)
C11 H11A 0.9600
C11 H11B 0.9600
C11 H11C 0.9600
C12 N17 1.3088(18)
C12 N13 1.3266(18)
C12 N16 1.3450(16)
N13 N14 1.3829(16)
N13 H13 0.883(16)
N14 C15 1.285(2)
C15 N16 1.3657(19)
C15 H15 0.952(16)
N16 H16 0.978(16)
N17 H17A 0.855(18)
N17 H17B 0.881(18)

loop_
_geom_hbond_atom_site_label_D
_geom_hbond_atom_site_label_H
_geom_hbond_atom_site_label_A
_geom_hbond_distance_DH
_geom_hbond_distance_HA
_geom_hbond_distance_DA
_geom_hbond_angle_DHA
_geom_hbond_site_symmetry_A
N13 H13 N4 0.883(16) 2.079(16) 2.9368(17) 163.8(14) .
N13 H13 N5 0.883(16) 2.511(16) 3.1603(16) 130.9(12) .
N16 H16 O9 0.978(16) 1.863(17) 2.8374(17) 173.7(15) 3_456
N17 H17A N5 0.855(18) 2.131(18) 2.9100(19) 151.3(15) .
N17 H17A O8 0.855(18) 2.355(17) 3.0361(17) 136.9(14) .
N17 H17B O8 0.881(18) 1.986(19) 2.8587(19) 170.8(16) 3_456
